data_4084011
loop_
_publ_author_name
'Li, Ying-Zhou'
'Ganguly, Rakesh'
'Leong, Weng Kee'

_publ_section_title
;
 Binuclear Oxidative Addition of Sb--Cl Bonds: A Facile Synthetic Route to
 Main Group--Transition Element Clusters and Rings
;
_journal_issue 14
_journal_name_full Organometallics
_journal_page_first 3867
_journal_paper_doi 10.1021/om500565d
_journal_volume 33
_journal_year 2014
_chemical_formula_sum 'C23 H10 Br O11 Os3 Sb'
_chemical_formula_weight 1234.57
_chemical_name_systematic
; 
 ? 
;
_space_group_IT_number 14
_symmetry_cell_setting monoclinic
_symmetry_space_group_name_Hall '-P 2ybc'
_symmetry_space_group_name_H-M 'P 1 21/c 1'
_atom_sites_solution_hydrogens geom
_atom_sites_solution_primary direct
_atom_sites_solution_secondary difmap
_audit_creation_method SHELXL-97
_cell_angle_alpha 90.00
_cell_angle_beta 98.453(2)
_cell_angle_gamma 90.00
_cell_formula_units_Z 4
_cell_length_a 10.0329(3)
_cell_length_b 16.4034(3)
_cell_length_c 16.9501(3)
_cell_measurement_reflns_used 7478
_cell_measurement_temperature 103(2)
_cell_measurement_theta_max 29.5600
_cell_measurement_theta_min 3.6190
_cell_volume 2759.24(11)
_computing_cell_refinement
;
CrysAlisPro, Agilent Technologies,
Version 1.171.36.28 (release 01-02-2013 CrysAlis171 .NET)
(compiled Feb  1 2013,16:14:44)
;
_computing_data_collection
;
CrysAlisPro, Agilent Technologies,
Version 1.171.36.28 (release 01-02-2013 CrysAlis171 .NET)
(compiled Feb  1 2013,16:14:44)
;
_computing_data_reduction
;
CrysAlisPro, Agilent Technologies,
Version 1.171.36.28 (release 01-02-2013 CrysAlis171 .NET)
(compiled Feb  1 2013,16:14:44)
;
_computing_molecular_graphics 'Bruker SHELXTL'
_computing_publication_material 'Bruker SHELXTL'
_computing_structure_refinement 'SHELXL-97 (Sheldrick, 1997)'
_computing_structure_solution 'SHELXS-97 (Sheldrick, 1990)'
_diffrn_ambient_temperature 103(2)
_diffrn_measured_fraction_theta_full 0.998
_diffrn_measured_fraction_theta_max 0.998
_diffrn_measurement_device_type 'SuperNova, Dual, Cu at zero, Atlas'
_diffrn_radiation_monochromator mirror
_diffrn_radiation_source 'SuperNova (Mo) X-ray Source'
_diffrn_radiation_type MoK\a
_diffrn_radiation_wavelength 0.71073
_diffrn_reflns_av_R_equivalents 0.0476
_diffrn_reflns_av_sigmaI/netI 0.0600
_diffrn_reflns_limit_h_max 10
_diffrn_reflns_limit_h_min -12
_diffrn_reflns_limit_k_max 20
_diffrn_reflns_limit_k_min -16
_diffrn_reflns_limit_l_max 17
_diffrn_reflns_limit_l_min -21
_diffrn_reflns_number 12370
_diffrn_reflns_theta_full 26.37
_diffrn_reflns_theta_max 26.37
_diffrn_reflns_theta_min 3.19
_exptl_absorpt_coefficient_mu 16.243
_exptl_absorpt_correction_T_max 0.2460
_exptl_absorpt_correction_T_min 0.0699
_exptl_absorpt_correction_type multi-scan
_exptl_absorpt_process_details
;
CrysAlisPro, Agilent Technologies,
Version 1.171.36.28 (release 01-02-2013 CrysAlis171 .NET)
(compiled Feb  1 2013,16:14:44)
Empirical absorption correction using spherical harmonics,
 implemented in SCALE3 ABSPACK scaling algorithm.
;
_exptl_crystal_colour yellow
_exptl_crystal_density_diffrn 2.972
_exptl_crystal_density_method 'not measured'
_exptl_crystal_description block
_exptl_crystal_F_000 2200
_exptl_crystal_size_max 0.35
_exptl_crystal_size_mid 0.16
_exptl_crystal_size_min 0.12
_refine_diff_density_max 1.563
_refine_diff_density_min -1.746
_refine_diff_density_rms 0.256
_refine_ls_extinction_method none
_refine_ls_goodness_of_fit_ref 0.925
_refine_ls_hydrogen_treatment mixed
_refine_ls_matrix_type full
_refine_ls_number_parameters 352
_refine_ls_number_reflns 5631
_refine_ls_number_restraints 0
_refine_ls_restrained_S_all 0.925
_refine_ls_R_factor_all 0.0387
_refine_ls_R_factor_gt 0.0315
_refine_ls_shift/su_max 0.009
_refine_ls_shift/su_mean 0.001
_refine_ls_structure_factor_coef Fsqd
_refine_ls_weighting_details 'calc w=1/[\s^2^(Fo^2^)+(0.0287P)^2^+0.0000P] where P=(Fo^2^+2Fc^2^)/3'
_refine_ls_weighting_scheme calc
_refine_ls_wR_factor_gt 0.0650
_refine_ls_wR_factor_ref 0.0690
_reflns_number_gt 4909
_reflns_number_total 5631
_reflns_threshold_expression >2sigma(I)
_cod_data_source_file om500565d_si_003.cif
_cod_data_source_block 140328a-liz
_cod_depositor_comments
;
The following automatic conversions were performed:

'_symmetry_cell_setting' value 'Monoclinic' changed to 'monoclinic'
according to
/usr/data/users/saulius/crontab/automatic-downloads/rss-feeds/ACS/lib/dictionaries/cif_core.dic
dictionary named 'cif_core.dic' version 2.4.2 from
2011-04-26.

'_exptl_absorpt_correction_type' value 'Multi-scan'
changed to 'multi-scan' according to
/usr/data/users/saulius/crontab/automatic-downloads/rss-feeds/ACS/lib/dictionaries/cif_core.dic
dictionary named 'cif_core.dic' version 2.4.2 from 2011-04-26.

Automatic conversion script
Id: cif_fix_values 2281 2013-09-26 08:29:07Z andrius 

 Adding full bibliography for 4084009--4084020.cif.
;
_cod_original_cell_volume 2759.23(11)
_cod_original_sg_symbol_H-M P2(1)/c
_cod_database_code 4084011

loop_
_symmetry_equiv_pos_as_xyz
'x, y, z'
'-x, y+1/2, -z+1/2'
'-x, -y, -z'
'x, -y-1/2, z-1/2'

loop_
_atom_site_label
_atom_site_type_symbol
_atom_site_fract_x
_atom_site_fract_y
_atom_site_fract_z
_atom_site_U_iso_or_equiv
_atom_site_adp_type
_atom_site_occupancy
_atom_site_symmetry_multiplicity
_atom_site_calc_flag
_atom_site_refinement_flags
Os1 Os 0.47041(3) 0.368842(15) 0.738889(14) 0.01403(8) Uani 1 1 d .
Os2 Os 0.44527(3) 0.252354(15) 0.602213(14) 0.01399(8) Uani 1 1 d .
Os3 Os 0.74429(3) 0.216123(15) 0.628266(14) 0.01519(8) Uani 1 1 d .
Sb1 Sb 0.72125(5) 0.35486(3) 0.70966(2) 0.01399(11) Uani 1 1 d .
Br1 Br 0.55475(9) 0.26212(4) 0.84816(4) 0.02168(17) Uani 1 1 d .
C22 C 0.4223(8) 0.1695(4) 0.5204(4) 0.0177(16) Uani 1 1 d .
O11 O 0.5301(6) 0.4999(3) 0.8669(3) 0.0247(13) Uani 1 1 d .
O13 O 0.3675(6) 0.4896(3) 0.6092(3) 0.0214(12) Uani 1 1 d .
O22 O 0.3947(6) 0.1194(3) 0.4736(3) 0.0262(13) Uani 1 1 d .
O23 O 0.5225(6) 0.3906(3) 0.4934(3) 0.0223(12) Uani 1 1 d .
C11 C 0.5116(8) 0.4497(4) 0.8202(4) 0.0216(17) Uani 1 1 d .
C21 C 0.4050(8) 0.1767(4) 0.6851(4) 0.0189(16) Uani 1 1 d .
C13 C 0.4073(8) 0.4452(4) 0.6570(4) 0.0171(15) Uani 1 1 d .
C32 C 0.7124(9) 0.1232(4) 0.5563(4) 0.0236(18) Uani 1 1 d .
O31 O 0.6841(6) 0.1029(3) 0.7635(3) 0.0308(14) Uani 1 1 d .
O24 O 0.1562(6) 0.3128(3) 0.5800(3) 0.0229(12) Uani 1 1 d .
O21 O 0.3742(6) 0.1324(3) 0.7306(3) 0.0253(13) Uani 1 1 d .
C24 C 0.2656(8) 0.2896(4) 0.5892(4) 0.0144(15) Uani 1 1 d .
C33 C 0.7748(8) 0.2868(4) 0.5390(4) 0.0175(15) Uani 1 1 d .
O33 O 0.7972(6) 0.3271(3) 0.4888(3) 0.0258(13) Uani 1 1 d .
C34 C 0.9339(9) 0.1987(4) 0.6615(4) 0.0204(16) Uani 1 1 d .
O32 O 0.7003(6) 0.0689(3) 0.5144(3) 0.0333(14) Uani 1 1 d .
O12 O 0.1837(6) 0.3324(3) 0.7761(3) 0.0329(14) Uani 1 1 d .
O34 O 1.0441(7) 0.1846(3) 0.6813(3) 0.0333(14) Uani 1 1 d .
C121 C 0.8038(8) 0.4523(4) 0.6490(3) 0.0171(16) Uani 1 1 d .
C23 C 0.4968(7) 0.3395(4) 0.5338(4) 0.0150(15) Uani 1 1 d .
C111 C 0.8685(8) 0.3689(4) 0.8153(4) 0.0198(17) Uani 1 1 d .
C31 C 0.7006(8) 0.1472(4) 0.7177(4) 0.0207(16) Uani 1 1 d .
C116 C 0.9117(9) 0.4468(4) 0.8372(4) 0.0250(18) Uani 1 1 d .
H116 H 0.8777 0.4922 0.8058 0.030 Uiso 1 1 calc R
C122 C 0.7374(8) 0.5265(4) 0.6336(4) 0.0204(16) Uani 1 1 d .
H122 H 0.6465 0.5317 0.6425 0.024 Uiso 1 1 calc R
C112 C 0.9148(9) 0.3024(4) 0.8617(4) 0.0225(17) Uani 1 1 d .
H112 H 0.8821 0.2493 0.8476 0.027 Uiso 1 1 calc R
C126 C 0.9342(8) 0.4459(4) 0.6336(4) 0.0212(17) Uani 1 1 d .
H126 H 0.9798 0.3953 0.6432 0.025 Uiso 1 1 calc R
C125 C 1.0021(8) 0.5110(4) 0.6044(4) 0.0234(17) Uani 1 1 d .
H125 H 1.0923 0.5051 0.5942 0.028 Uiso 1 1 calc R
C115 C 1.0040(9) 0.4583(4) 0.9048(4) 0.0270(19) Uani 1 1 d .
H115 H 1.0322 0.5120 0.9202 0.032 Uiso 1 1 calc R
C123 C 0.8020(9) 0.5931(4) 0.6054(4) 0.0266(18) Uani 1 1 d .
H123 H 0.7563 0.6437 0.5963 0.032 Uiso 1 1 calc R
C114 C 1.0568(8) 0.3924(5) 0.9511(4) 0.0272(18) Uani 1 1 d .
H114 H 1.1232 0.4008 0.9964 0.033 Uiso 1 1 calc R
C124 C 0.9338(8) 0.5850(4) 0.5906(4) 0.0253(18) Uani 1 1 d .
H124 H 0.9780 0.6303 0.5710 0.030 Uiso 1 1 calc R
C113 C 1.0112(8) 0.3145(5) 0.9302(4) 0.0239(17) Uani 1 1 d .
H113 H 1.0448 0.2692 0.9620 0.029 Uiso 1 1 calc R
C12 C 0.2901(9) 0.3460(4) 0.7618(4) 0.0239(19) Uani 1 1 d .

loop_
_atom_site_aniso_label
_atom_site_aniso_U_11
_atom_site_aniso_U_22
_atom_site_aniso_U_33
_atom_site_aniso_U_23
_atom_site_aniso_U_13
_atom_site_aniso_U_12
Os1 0.01878(18) 0.01179(13) 0.01156(12) -0.00022(10) 0.00241(11) -0.00019(11)
Os2 0.01782(18) 0.01219(13) 0.01174(12) -0.00034(10) 0.00149(11) -0.00076(11)
Os3 0.01847(18) 0.01138(13) 0.01554(13) -0.00087(10) 0.00188(11) 0.00031(11)
Sb1 0.0184(3) 0.0112(2) 0.01204(19) 0.00038(17) 0.00115(18) -0.00029(19)
Br1 0.0305(5) 0.0187(3) 0.0158(3) 0.0029(3) 0.0035(3) 0.0011(3)
C22 0.012(4) 0.019(3) 0.024(3) 0.004(3) 0.008(3) 0.003(3)
O11 0.040(4) 0.014(2) 0.018(2) -0.006(2) -0.001(2) -0.004(2)
O13 0.030(4) 0.016(2) 0.019(2) 0.004(2) 0.005(2) 0.004(2)
O22 0.033(4) 0.021(3) 0.025(2) -0.006(2) 0.007(2) -0.001(3)
O23 0.027(4) 0.020(2) 0.021(2) 0.004(2) 0.006(2) -0.001(2)
C11 0.026(5) 0.018(3) 0.020(3) 0.003(3) 0.002(3) 0.007(3)
C21 0.024(5) 0.013(3) 0.019(3) -0.009(3) 0.000(3) 0.000(3)
C13 0.019(5) 0.014(3) 0.019(3) -0.003(3) 0.004(3) -0.007(3)
C32 0.029(5) 0.015(3) 0.026(4) -0.002(3) 0.003(3) 0.004(3)
O31 0.040(4) 0.022(3) 0.030(3) 0.003(2) 0.005(3) 0.010(3)
O24 0.022(4) 0.028(3) 0.019(2) 0.002(2) 0.002(2) 0.004(3)
O21 0.036(4) 0.021(3) 0.021(2) 0.005(2) 0.009(2) -0.004(3)
C24 0.014(4) 0.014(3) 0.015(3) 0.001(3) 0.001(3) -0.005(3)
C33 0.015(4) 0.018(3) 0.020(3) -0.002(3) 0.003(3) 0.005(3)
O33 0.034(4) 0.025(3) 0.020(2) -0.002(2) 0.008(2) -0.005(3)
C34 0.018(5) 0.020(4) 0.024(3) -0.002(3) 0.007(3) -0.005(3)
O32 0.033(4) 0.027(3) 0.039(3) -0.013(3) 0.002(3) 0.003(3)
O12 0.027(4) 0.046(3) 0.027(3) 0.000(3) 0.011(3) -0.010(3)
O34 0.025(4) 0.026(3) 0.049(3) 0.003(3) 0.005(3) 0.003(3)
C121 0.031(5) 0.012(3) 0.009(3) -0.002(3) 0.006(3) -0.004(3)
C23 0.013(4) 0.017(3) 0.014(3) -0.002(3) -0.001(3) 0.001(3)
C111 0.027(5) 0.020(3) 0.012(3) -0.004(3) -0.001(3) 0.002(3)
C31 0.014(5) 0.016(3) 0.033(4) -0.003(3) 0.009(3) 0.001(3)
C116 0.036(6) 0.020(4) 0.018(3) -0.003(3) 0.002(3) -0.001(4)
C122 0.019(5) 0.019(3) 0.021(3) 0.002(3) -0.002(3) 0.002(3)
C112 0.027(5) 0.019(3) 0.021(3) 0.002(3) 0.003(3) -0.004(3)
C126 0.030(5) 0.019(3) 0.017(3) -0.001(3) 0.009(3) 0.007(3)
C125 0.020(5) 0.034(4) 0.017(3) 0.005(3) 0.004(3) 0.002(4)
C115 0.034(6) 0.020(4) 0.026(3) -0.008(3) 0.003(3) -0.002(4)
C123 0.031(6) 0.017(3) 0.030(4) 0.004(3) -0.001(4) -0.001(4)
C114 0.016(5) 0.040(4) 0.023(3) -0.008(4) -0.005(3) -0.006(4)
C124 0.023(5) 0.024(4) 0.029(4) 0.008(3) 0.004(3) -0.013(4)
C113 0.020(5) 0.029(4) 0.021(3) 0.002(3) -0.001(3) -0.002(4)
C12 0.044(6) 0.020(4) 0.007(3) -0.003(3) 0.004(3) -0.003(4)

loop_
_atom_type_symbol
_atom_type_description
_atom_type_scat_dispersion_real
_atom_type_scat_dispersion_imag
_atom_type_scat_source
C C 0.0033 0.0016 'International Tables Vol C Tables 4.2.6.8 and 6.1.1.4'
H H 0.0000 0.0000 'International Tables Vol C Tables 4.2.6.8 and 6.1.1.4'
Br Br -0.2901 2.4595 'International Tables Vol C Tables 4.2.6.8 and 6.1.1.4'
O O 0.0106 0.0060 'International Tables Vol C Tables 4.2.6.8 and 6.1.1.4'
Os Os -1.2165 7.6030 'International Tables Vol C Tables 4.2.6.8 and 6.1.1.4'
Sb Sb -0.5866 1.5461 'International Tables Vol C Tables 4.2.6.8 and 6.1.1.4'

loop_
_geom_angle_atom_site_label_1
_geom_angle_atom_site_label_2
_geom_angle_atom_site_label_3
_geom_angle
C13 Os1 C11 94.7(3)
C13 Os1 C12 93.0(3)
C11 Os1 C12 95.7(3)
C13 Os1 Br1 178.68(19)
C11 Os1 Br1 86.6(2)
C12 Os1 Br1 86.7(2)
C13 Os1 Sb1 98.3(2)
C11 Os1 Sb1 94.8(2)
C12 Os1 Sb1 163.9(2)
Br1 Os1 Sb1 81.72(2)
C13 Os1 Os2 82.77(18)
C11 Os1 Os2 170.9(2)
C12 Os1 Os2 93.25(19)
Br1 Os1 Os2 95.940(17)
Sb1 Os1 Os2 76.898(12)
C24 Os2 C22 97.7(3)
C24 Os2 C23 91.4(3)
C22 Os2 C23 95.9(3)
C24 Os2 C21 89.7(3)
C22 Os2 C21 93.1(3)
C23 Os2 C21 170.7(3)
C24 Os2 Os1 81.59(19)
C22 Os2 Os1 174.50(19)
C23 Os2 Os1 89.58(18)
C21 Os2 Os1 81.48(18)
C24 Os2 Os3 172.28(19)
C22 Os2 Os3 88.7(2)
C23 Os2 Os3 83.5(2)
C21 Os2 Os3 94.3(2)
Os1 Os2 Os3 92.499(11)
C34 Os3 C32 97.5(3)
C34 Os3 C33 93.1(3)
C32 Os3 C33 90.6(3)
C34 Os3 C31 90.6(3)
C32 Os3 C31 89.9(3)
C33 Os3 C31 176.1(3)
C34 Os3 Sb1 97.6(2)
C32 Os3 Sb1 164.7(2)
C33 Os3 Sb1 86.00(18)
C31 Os3 Sb1 92.55(19)
C34 Os3 Os2 171.11(19)
C32 Os3 Os2 89.7(3)
C33 Os3 Os2 92.0(2)
C31 Os3 Os2 84.2(2)
Sb1 Os3 Os2 75.553(14)
C121 Sb1 C111 93.0(3)
C121 Sb1 Os1 118.2(2)
C111 Sb1 Os1 112.88(19)
C121 Sb1 Os3 108.56(16)
C111 Sb1 Os3 114.59(18)
Os1 Sb1 Os3 108.989(18)
O22 C22 Os2 172.6(6)
O11 C11 Os1 176.4(7)
O21 C21 Os2 175.9(7)
O13 C13 Os1 178.5(7)
O32 C32 Os3 176.7(8)
O24 C24 Os2 178.9(6)
O33 C33 Os3 177.5(7)
O34 C34 Os3 176.8(7)
C126 C121 C122 118.1(6)
C126 C121 Sb1 118.9(5)
C122 C121 Sb1 122.5(6)
O23 C23 Os2 177.9(7)
C116 C111 C112 120.6(7)
C116 C111 Sb1 118.1(5)
C112 C111 Sb1 121.2(5)
O31 C31 Os3 172.3(6)
C111 C116 C115 119.8(7)
C123 C122 C121 121.2(7)
C111 C112 C113 119.3(7)
C121 C126 C125 122.5(7)
C126 C125 C124 118.1(7)
C116 C115 C114 121.0(7)
C124 C123 C122 119.4(7)
C113 C114 C115 119.2(7)
C123 C124 C125 120.7(7)
C114 C113 C112 120.0(7)
O12 C12 Os1 179.4(7)

loop_
_geom_bond_atom_site_label_1
_geom_bond_atom_site_label_2
_geom_bond_distance
Os1 C13 1.908(7)
Os1 C11 1.913(7)
Os1 C12 1.942(9)
Os1 Br1 2.5981(7)
Os1 Sb1 2.6455(6)
Os1 Os2 2.9849(3)
Os2 C24 1.886(8)
Os2 C22 1.932(7)
Os2 C23 1.957(7)
Os2 C21 1.961(7)
Os2 Os3 3.0264(4)
Os3 C34 1.924(9)
Os3 C32 1.949(7)
Os3 C33 1.965(7)
Os3 C31 1.990(7)
Os3 Sb1 2.6887(5)
Sb1 C121 2.132(6)
Sb1 C111 2.160(7)
C22 O22 1.147(8)
O11 C11 1.139(8)
O13 C13 1.119(8)
O23 C23 1.136(7)
C21 O21 1.135(8)
C32 O32 1.135(8)
O31 C31 1.093(8)
O24 C24 1.150(9)
C33 O33 1.126(8)
C34 O34 1.132(10)
O12 C12 1.151(10)
C121 C126 1.376(11)
C121 C122 1.394(10)
C111 C116 1.381(10)
C111 C112 1.385(10)
C116 C115 1.377(11)
C122 C123 1.391(10)
C112 C113 1.411(11)
C126 C125 1.395(10)
C125 C124 1.398(10)
C115 C114 1.393(11)
C123 C124 1.388(11)
C114 C113 1.386(10)
